data_7023171
loop_
_publ_author_name
'Nayak, Dipak Kumar'
'Halder, Kamal Krishna'
'Baishya, Rinku'
'Sen, Tuhinadri'
'Mitra, Partha'
'Debnath, Mita Chatterjee'

_publ_section_title
;
 Tricarbonyltechnetium(I) and tricarbonylrhenium(I) complexes of amino
 acids: crystal and molecular structure of a novel cyclic dimeric
 Re(CO)3-amino acid complex comprised of the OON donor atom set of the
 tridentate ligand.
;
_journal_issue 37
_journal_name_full 'Dalton transactions (Cambridge, England : 2003)'
_journal_page_first 13565
_journal_page_last 13575
_journal_paper_doi 10.1039/c3dt50928a
_journal_volume 42
_journal_year 2013
_chemical_formula_sum 'C26 H46 N4 O16 Re2'
_chemical_formula_weight 1043.07
_chemical_name_systematic
;
 ?
;
_space_group_IT_number 14
_symmetry_cell_setting monoclinic
_symmetry_space_group_name_Hall '-P 2yn'
_symmetry_space_group_name_H-M 'P 1 21/n 1'
_atom_sites_solution_hydrogens geom
_atom_sites_solution_primary direct
_atom_sites_solution_secondary difmap
_audit_creation_method SHELXL-97
_cell_angle_alpha 90.00
_cell_angle_beta 99.116(12)
_cell_angle_gamma 90.00
_cell_formula_units_Z 2
_cell_length_a 7.023(4)
_cell_length_b 13.883(7)
_cell_length_c 18.903(10)
_cell_measurement_reflns_used 1230
_cell_measurement_temperature 293(2)
_cell_measurement_theta_max 25.0
_cell_measurement_theta_min 1.5
_cell_volume 1819.8(17)
_computing_cell_refinement 'APEX2(Bruker,2007)and SAINT (Bruker,2007)'
_computing_data_collection 'APEX2 (Bruker, 2007)'
_computing_data_reduction 'SAINT(Bruker,2007)and XPREP(Bruker,2007)'
_computing_molecular_graphics
;    
ORTEP-3 for Windows (Farrugia, 1997), DIAMOND (Brandenburg,
1999) and Mercury (Macrae <i>et al.</i>, 2006)
;
_computing_publication_material 'PLATON (Spek, 2009)'
_computing_structure_refinement 'SHELXL-97 (Sheldrick, 1997)'
_computing_structure_solution 'SHELXS97 (Sheldrick, 2008)'
_diffrn_ambient_temperature 293(2)
_diffrn_measured_fraction_theta_full 0.999
_diffrn_measured_fraction_theta_max 0.999
_diffrn_measurement_device_type 'Bruker SMART APEX II CCD area-detector'
_diffrn_measurement_method '\w and \f'
_diffrn_radiation_monochromator graphite
_diffrn_radiation_source 'fine-focus sealed tube'
_diffrn_radiation_type MoK\a
_diffrn_radiation_wavelength 0.71073
_diffrn_reflns_av_R_equivalents 0.0662
_diffrn_reflns_av_sigmaI/netI 0.0448
_diffrn_reflns_limit_h_max 8
_diffrn_reflns_limit_h_min -8
_diffrn_reflns_limit_k_max 16
_diffrn_reflns_limit_k_min -16
_diffrn_reflns_limit_l_max 22
_diffrn_reflns_limit_l_min -22
_diffrn_reflns_number 16488
_diffrn_reflns_theta_full 25.00
_diffrn_reflns_theta_max 25.00
_diffrn_reflns_theta_min 1.83
_exptl_absorpt_coefficient_mu 6.718
_exptl_absorpt_correction_T_max 0.62
_exptl_absorpt_correction_T_min 0.39
_exptl_absorpt_correction_type multi-scan
_exptl_absorpt_process_details SADABS
_exptl_crystal_colour colourless
_exptl_crystal_density_diffrn 1.904
_exptl_crystal_density_method 'not measured'
_exptl_crystal_description block
_exptl_crystal_F_000 1016
_exptl_crystal_size_max 0.19
_exptl_crystal_size_mid 0.12
_exptl_crystal_size_min 0.07
_refine_diff_density_max 1.281
_refine_diff_density_min -0.809
_refine_diff_density_rms 0.194
_refine_ls_extinction_coef 0.0035(3)
_refine_ls_extinction_expression Fc^*^=kFc[1+0.001xFc^2^\l^3^/sin(2\q)]^-1/4^
_refine_ls_extinction_method SHELXL
_refine_ls_goodness_of_fit_ref 1.104
_refine_ls_hydrogen_treatment constr
_refine_ls_matrix_type full
_refine_ls_number_parameters 221
_refine_ls_number_reflns 3211
_refine_ls_number_restraints 188
_refine_ls_restrained_S_all 1.106
_refine_ls_R_factor_all 0.0424
_refine_ls_R_factor_gt 0.0347
_refine_ls_shift/su_max 0.002
_refine_ls_shift/su_mean 0.000
_refine_ls_structure_factor_coef Fsqd
_refine_ls_weighting_details 'calc w=1/[\s^2^(Fo^2^)+(0.0532P)^2^+0.3326P] where P=(Fo^2^+2Fc^2^)/3'
_refine_ls_weighting_scheme calc
_refine_ls_wR_factor_gt 0.0920
_refine_ls_wR_factor_ref 0.0969
_reflns_number_gt 2686
_reflns_number_total 3211
_reflns_threshold_expression >2sigma(I)
_cod_data_source_file c3dt50928a.txt
_cod_data_source_block dipakiicbre_rerevised
_cod_depositor_comments
;
The following automatic conversions were performed:

'_symmetry_cell_setting' value 'Monoclinic' changed to 'monoclinic'
according to /home/saulius/struct/CIF-dictionaries/cif_core.dic
dictionary named 'cif_core.dic' version 2.4.2 from 2011-04-26.

Automatic conversion script
Id: cif_fix_values 1891 2012-01-12 08:04:46Z andrius 
;
_cod_original_cell_volume 1819.8(16)
_cod_original_sg_symbol_H-M P21/n
_cod_database_code 7023171

loop_
_symmetry_equiv_pos_as_xyz
'x, y, z'
'-x+1/2, y+1/2, -z+1/2'
'-x, -y, -z'
'x-1/2, -y-1/2, z-1/2'

loop_
_atom_site_label
_atom_site_type_symbol
_atom_site_fract_x
_atom_site_fract_y
_atom_site_fract_z
_atom_site_U_iso_or_equiv
_atom_site_adp_type
_atom_site_occupancy
_atom_site_symmetry_multiplicity
_atom_site_calc_flag
_atom_site_refinement_flags
Re1 Re 0.63286(3) 0.698696(17) 1.044708(13) 0.03609(15) Uani 1 1 d U
C1 C 0.6500(10) 0.7169(5) 1.1448(4) 0.0490(16) Uani 1 1 d U
O1 O 0.6637(9) 0.7266(5) 1.2064(3) 0.0791(17) Uani 1 1 d U
C2 C 0.5260(11) 0.8236(5) 1.0308(4) 0.0508(17) Uani 1 1 d U
O2 O 0.4585(9) 0.8991(4) 1.0221(3) 0.0782(17) Uani 1 1 d U
C3 C 0.8845(10) 0.7557(5) 1.0511(4) 0.0487(16) Uani 1 1 d U
C4 C 0.4259(9) 0.6378(5) 0.9015(4) 0.0421(14) Uani 1 1 d U
O4 O 0.5960(6) 0.6594(4) 0.9334(2) 0.0443(10) Uani 1 1 d U
O3 O 0.3895(6) 0.6138(4) 0.8388(2) 0.0533(12) Uani 1 1 d U
O5 O 1.0317(8) 0.7925(4) 1.0532(4) 0.0675(16) Uani 1 1 d U
C5 C 0.2651(8) 0.6477(4) 0.9469(3) 0.0350(13) Uani 1 1 d U
H5 H 0.2259 0.7155 0.9445 0.042 Uiso 1 1 calc R
C6 C 0.8882(9) 0.5189(4) 1.0820(3) 0.0366(13) Uani 1 1 d U
O6 O 0.7216(6) 0.5507(3) 1.0524(2) 0.0397(9) Uani 1 1 d U
O7 O 1.0258(6) 0.5700(3) 1.1088(3) 0.0515(12) Uani 1 1 d U
N1 N 0.3493(7) 0.6278(4) 1.0230(3) 0.0340(11) Uani 1 1 d U
H1A H 0.3625 0.5639 1.0302 0.041 Uiso 1 1 calc R
H1B H 0.2715 0.6510 1.0525 0.041 Uiso 1 1 calc R
C7 C 0.0853(9) 0.5889(4) 0.9184(3) 0.0404(14) Uani 1 1 d U
H7A H -0.0136 0.6037 0.9472 0.048 Uiso 1 1 calc R
H7B H 0.0380 0.6097 0.8698 0.048 Uiso 1 1 calc R
N2 N 0.2298(10) 0.6055(6) 0.3162(4) 0.0777(19) Uani 1 1 d U
H2 H 0.2681 0.5707 0.2802 0.093 Uiso 1 1 calc R
C8 C 0.334(2) 0.5698(11) 0.3853(8) 0.146(4) Uani 1 1 d U
H8A H 0.3256 0.6189 0.4212 0.175 Uiso 1 1 calc R
H8B H 0.2662 0.5136 0.3987 0.175 Uiso 1 1 calc R
C9 C 0.531(2) 0.5447(11) 0.3890(7) 0.144(5) Uani 1 1 d U
H9A H 0.5444 0.4983 0.3524 0.215 Uiso 1 1 calc R
H9B H 0.5783 0.5176 0.4352 0.215 Uiso 1 1 calc R
H9C H 0.6047 0.6012 0.3819 0.215 Uiso 1 1 calc R
C11 C 0.2057(16) 0.7510(9) 0.2399(7) 0.103(3) Uani 1 1 d U
H11A H 0.2688 0.7236 0.2031 0.155 Uiso 1 1 calc R
H11B H 0.2249 0.8194 0.2413 0.155 Uiso 1 1 calc R
H11C H 0.0701 0.7372 0.2297 0.155 Uiso 1 1 calc R
C10 C 0.285(2) 0.7101(9) 0.3079(7) 0.113(3) Uani 1 1 d U
H10A H 0.2420 0.7477 0.3456 0.136 Uiso 1 1 calc R
H10B H 0.4247 0.7148 0.3141 0.136 Uiso 1 1 calc R
C12 C 0.0259(18) 0.5898(10) 0.3152(8) 0.139(4) Uani 1 1 d U
H12A H -0.0447 0.6346 0.2813 0.166 Uiso 1 1 calc R
H12B H -0.0044 0.6052 0.3622 0.166 Uiso 1 1 calc R
C13 C -0.0456(17) 0.4906(9) 0.2959(6) 0.113(3) Uani 1 1 d U
H13A H -0.1831 0.4920 0.2819 0.169 Uiso 1 1 calc R
H13B H -0.0131 0.4489 0.3365 0.169 Uiso 1 1 calc R
H13C H 0.0135 0.4670 0.2568 0.169 Uiso 1 1 calc R
O1W O 0.3439(8) 0.5116(4) 0.2027(3) 0.0792(18) Uani 1 1 d .
H1W H 0.4119 0.4725 0.1872 0.119 Uiso 1 1 d R
H2W H 0.2490 0.5235 0.1786 0.119 Uiso 1 1 d R

loop_
_atom_site_aniso_label
_atom_site_aniso_U_11
_atom_site_aniso_U_22
_atom_site_aniso_U_33
_atom_site_aniso_U_23
_atom_site_aniso_U_13
_atom_site_aniso_U_12
Re1 0.03375(19) 0.0308(2) 0.0456(2) -0.00074(10) 0.01184(12) 0.00084(10)
C1 0.041(4) 0.051(4) 0.056(4) -0.008(3) 0.011(3) 0.004(3)
O1 0.073(4) 0.116(5) 0.050(3) -0.019(3) 0.014(3) -0.002(4)
C2 0.049(4) 0.040(3) 0.065(5) 0.004(3) 0.015(3) 0.000(3)
O2 0.089(4) 0.037(3) 0.109(5) 0.007(3) 0.019(3) 0.020(3)
C3 0.039(3) 0.043(4) 0.064(4) 0.000(3) 0.010(3) -0.005(3)
C4 0.043(3) 0.043(4) 0.042(3) 0.008(3) 0.011(3) 0.007(3)
O4 0.039(2) 0.055(3) 0.042(2) 0.000(2) 0.0159(19) -0.002(2)
O3 0.051(3) 0.072(3) 0.038(2) 0.000(2) 0.012(2) 0.006(2)
O5 0.043(3) 0.061(4) 0.099(5) -0.004(3) 0.015(3) -0.016(2)
C5 0.033(3) 0.033(3) 0.040(3) 0.007(3) 0.008(2) 0.009(3)
C6 0.036(3) 0.035(3) 0.042(3) 0.003(3) 0.016(3) 0.004(3)
O6 0.036(2) 0.030(2) 0.053(3) -0.0002(19) 0.0061(18) 0.0040(18)
O7 0.039(2) 0.046(3) 0.067(3) -0.003(2) 0.000(2) -0.005(2)
N1 0.033(2) 0.033(3) 0.038(3) 0.002(2) 0.012(2) 0.002(2)
C7 0.035(3) 0.043(4) 0.043(3) 0.002(3) 0.004(3) 0.008(3)
N2 0.070(4) 0.098(5) 0.067(4) -0.027(4) 0.020(3) -0.004(4)
C8 0.145(4) 0.146(4) 0.145(4) -0.0002(10) 0.0226(12) 0.0007(10)
C9 0.123(7) 0.168(9) 0.132(8) 0.008(7) -0.007(6) 0.011(7)
C11 0.099(6) 0.083(6) 0.131(7) -0.012(5) 0.026(6) 0.003(5)
C10 0.117(7) 0.109(6) 0.116(6) -0.045(5) 0.024(6) -0.008(5)
C12 0.104(5) 0.160(8) 0.159(8) -0.042(7) 0.041(6) -0.023(6)
C13 0.101(6) 0.133(7) 0.107(7) 0.003(6) 0.028(5) -0.033(6)
O1W 0.073(4) 0.105(5) 0.055(3) -0.030(3) -0.001(3) 0.032(3)

loop_
_atom_type_symbol
_atom_type_description
_atom_type_scat_dispersion_real
_atom_type_scat_dispersion_imag
_atom_type_scat_source
C C 0.0033 0.0016 'International Tables Vol C Tables 4.2.6.8 and 6.1.1.4'
H H 0.0000 0.0000 'International Tables Vol C Tables 4.2.6.8 and 6.1.1.4'
N N 0.0061 0.0033 'International Tables Vol C Tables 4.2.6.8 and 6.1.1.4'
O O 0.0106 0.0060 'International Tables Vol C Tables 4.2.6.8 and 6.1.1.4'
Re Re -1.0185 7.2310 'International Tables Vol C Tables 4.2.6.8 and 6.1.1.4'

loop_
_geom_angle_atom_site_label_1
_geom_angle_atom_site_label_2
_geom_angle_atom_site_label_3
_geom_angle
_geom_angle_site_symmetry_1
_geom_angle_site_symmetry_3
C2 Re1 C1 88.7(3) . .
C2 Re1 C3 88.4(3) . .
C1 Re1 C3 88.3(3) . .
C2 Re1 O6 172.8(3) . .
C1 Re1 O6 95.1(2) . .
C3 Re1 O6 97.8(2) . .
C2 Re1 O4 96.5(3) . .
C1 Re1 O4 172.2(2) . .
C3 Re1 O4 97.6(2) . .
O6 Re1 O4 79.18(17) . .
C2 Re1 N1 93.3(3) . .
C1 Re1 N1 99.1(3) . .
C3 Re1 N1 172.4(2) . .
O6 Re1 N1 80.14(17) . .
O4 Re1 N1 74.87(17) . .
O1 C1 Re1 178.5(7) . .
O2 C2 Re1 179.1(7) . .
O5 C3 Re1 177.4(7) . .
O3 C4 O4 123.8(6) . .
O3 C4 C5 120.7(6) . .
O4 C4 C5 115.5(5) . .
C4 O4 Re1 118.5(4) . .
N1 C5 C7 114.8(5) . .
N1 C5 C4 108.0(5) . .
C7 C5 C4 113.4(5) . .
N1 C5 H5 106.7 . .
C7 C5 H5 106.7 . .
C4 C5 H5 106.7 . .
O7 C6 O6 125.1(6) . .
O7 C6 C7 118.7(5) . 3_667
O6 C6 C7 116.1(5) . 3_667
C6 O6 Re1 126.2(4) . .
C5 N1 Re1 107.8(3) . .
C5 N1 H1A 110.1 . .
Re1 N1 H1A 110.1 . .
C5 N1 H1B 110.1 . .
Re1 N1 H1B 110.1 . .
H1A N1 H1B 108.5 . .
C6 C7 C5 115.9(5) 3_667 .
C6 C7 H7A 108.3 3_667 .
C5 C7 H7A 108.3 . .
C6 C7 H7B 108.3 3_667 .
C5 C7 H7B 108.3 . .
H7A C7 H7B 107.4 . .
C12 N2 C8 108.3(10) . .
C12 N2 C10 114.4(9) . .
C8 N2 C10 108.2(9) . .
C12 N2 H2 108.6 . .
C8 N2 H2 108.6 . .
C10 N2 H2 108.6 . .
C9 C8 N2 118.0(12) . .
C9 C8 H8A 107.8 . .
N2 C8 H8A 107.8 . .
C9 C8 H8B 107.8 . .
N2 C8 H8B 107.8 . .
H8A C8 H8B 107.1 . .
C8 C9 H9A 109.5 . .
C8 C9 H9B 109.5 . .
H9A C9 H9B 109.5 . .
C8 C9 H9C 109.5 . .
H9A C9 H9C 109.5 . .
H9B C9 H9C 109.5 . .
C10 C11 H11A 109.5 . .
C10 C11 H11B 109.5 . .
H11A C11 H11B 109.5 . .
C10 C11 H11C 109.5 . .
H11A C11 H11C 109.5 . .
H11B C11 H11C 109.5 . .
C11 C10 N2 113.6(10) . .
C11 C10 H10A 108.8 . .
N2 C10 H10A 108.8 . .
C11 C10 H10B 108.8 . .
N2 C10 H10B 108.8 . .
H10A C10 H10B 107.7 . .
N2 C12 C13 115.9(10) . .
N2 C12 H12A 108.3 . .
C13 C12 H12A 108.3 . .
N2 C12 H12B 108.3 . .
C13 C12 H12B 108.3 . .
H12A C12 H12B 107.4 . .
C12 C13 H13A 109.5 . .
C12 C13 H13B 109.5 . .
H13A C13 H13B 109.5 . .
C12 C13 H13C 109.5 . .
H13A C13 H13C 109.5 . .
H13B C13 H13C 109.5 . .
H1W O1W H2W 116.0 . .

loop_
_geom_bond_atom_site_label_1
_geom_bond_atom_site_label_2
_geom_bond_distance
_geom_bond_site_symmetry_2
Re1 C2 1.892(7) .
Re1 C1 1.893(8) .
Re1 C3 1.922(7) .
Re1 O6 2.145(4) .
Re1 O4 2.150(4) .
Re1 N1 2.201(5) .
C1 O1 1.161(9) .
C2 O2 1.151(8) .
C3 O5 1.149(8) .
C4 O3 1.219(8) .
C4 O4 1.286(8) .
C4 C5 1.529(8) .
C5 N1 1.493(7) .
C5 C7 1.527(8) .
C5 H5 0.9800 .
C6 O7 1.240(7) .
C6 O6 1.292(7) .
C6 C7 1.508(8) 3_667
N1 H1A 0.9000 .
N1 H1B 0.9000 .
C7 C6 1.508(8) 3_667
C7 H7A 0.9700 .
C7 H7B 0.9700 .
N2 C12 1.446(13) .
N2 C8 1.477(15) .
N2 C10 1.518(12) .
N2 H2 0.9100 .
C8 C9 1.419(16) .
C8 H8A 0.9700 .
C8 H8B 0.9700 .
C9 H9A 0.9600 .
C9 H9B 0.9600 .
C9 H9C 0.9600 .
C11 C10 1.436(15) .
C11 H11A 0.9600 .
C11 H11B 0.9600 .
C11 H11C 0.9600 .
C10 H10A 0.9700 .
C10 H10B 0.9700 .
C12 C13 1.491(15) .
C12 H12A 0.9700 .
C12 H12B 0.9700 .
C13 H13A 0.9600 .
C13 H13B 0.9600 .
C13 H13C 0.9600 .
O1W H1W 0.8085 .
O1W H2W 0.7634 .
